data_7010037
loop_
_publ_author_name
'Zhu, Hai-Liang'
'Tong, Ye-Xiang'
'Chen, Xiao-Ming'

_publ_section_title
;
 Influence of ligand backbones and counter ions on structures of
 helical silver(I) complexes with di-Schiff bases derived from
 phthalaldehydes and diamine
;
_journal_issue 22
_journal_name_full 'Journal of the Chemical Society, Dalton Transactions'
_journal_page_first 4182
_journal_paper_doi 10.1039/b005228k
_journal_year 2000
_chemical_formula_sum 'C32 H52 Ag2 Cl2 N8 O12'
_chemical_formula_weight 1027.46
_chemical_name_systematic
; 
 ? 
;
_space_group_IT_number 14
_symmetry_cell_setting monoclinic
_symmetry_space_group_name_Hall '-P 2ybc'
_symmetry_space_group_name_H-M 'P 1 21/c 1'
_atom_sites_solution_hydrogens geom
_atom_sites_solution_primary direct
_atom_sites_solution_secondary difmap
_audit_creation_method SHELXL-97
_cell_angle_alpha 90.00
_cell_angle_beta 110.880(10)
_cell_angle_gamma 90.00
_cell_formula_units_Z 4
_cell_length_a 15.651(4)
_cell_length_b 14.455(4)
_cell_length_c 20.466(4)
_cell_measurement_reflns_used 25
_cell_measurement_temperature 293(2)
_cell_measurement_theta_max 14
_cell_measurement_theta_min 6
_cell_volume 4326.1(19)
_computing_cell_refinement 'SHELXTL-Plus (Sheldrick, 1990)'
_computing_data_collection 'SHELXTL-Plus (Sheldrick, 1990)'
_computing_data_reduction 'SHELXL-97 (Sheldrick, 1997)'
_computing_molecular_graphics 'SHELXTL Version 5 (Sheldrick, 1997)'
_computing_publication_material 'SHELXL-97 (Sheldrick, 1997)'
_computing_structure_refinement 'SHELXL-97 (Sheldrick, 1997)'
_computing_structure_solution 'SHELXS-97 (Sheldrick, 1990)'
_diffrn_ambient_temperature 293(2)
_diffrn_measured_fraction_theta_full 0.877
_diffrn_measured_fraction_theta_max 0.877
_diffrn_measurement_device_type 'Siemens R3m'
_diffrn_measurement_method \w
_diffrn_radiation_monochromator graphite
_diffrn_radiation_source 'fine-focus sealed tube'
_diffrn_radiation_type MoK\a
_diffrn_radiation_wavelength 0.71073
_diffrn_reflns_av_R_equivalents 0.0310
_diffrn_reflns_av_sigmaI/netI 0.0495
_diffrn_reflns_limit_h_max 17
_diffrn_reflns_limit_h_min 0
_diffrn_reflns_limit_k_max 16
_diffrn_reflns_limit_k_min 0
_diffrn_reflns_limit_l_max 21
_diffrn_reflns_limit_l_min -23
_diffrn_reflns_number 7260
_diffrn_reflns_theta_full 24.78
_diffrn_reflns_theta_max 24.78
_diffrn_reflns_theta_min 2.00
_diffrn_standards_decay_% 0
_diffrn_standards_interval_count 200
_diffrn_standards_number 2
_exptl_absorpt_coefficient_mu 1.093
_exptl_absorpt_correction_T_max 0.775
_exptl_absorpt_correction_T_min 0.735
_exptl_absorpt_correction_type 'semi-empirical based on psi-scan'
_exptl_crystal_colour 'pale yellow'
_exptl_crystal_density_diffrn 1.578
_exptl_crystal_density_method 'not measured'
_exptl_crystal_description block
_exptl_crystal_F_000 2096
_exptl_crystal_size_max 0.42
_exptl_crystal_size_mid 0.36
_exptl_crystal_size_min 0.30
_refine_diff_density_max 0.677
_refine_diff_density_min -0.517
_refine_diff_density_rms 0.083
_refine_ls_extinction_method none
_refine_ls_goodness_of_fit_ref 1.018
_refine_ls_hydrogen_treatment mixed
_refine_ls_matrix_type full
_refine_ls_number_parameters 487
_refine_ls_number_reflns 6795
_refine_ls_number_restraints 0
_refine_ls_restrained_S_all 1.018
_refine_ls_R_factor_all 0.1401
_refine_ls_R_factor_gt 0.0664
_refine_ls_shift/su_max 0.051
_refine_ls_shift/su_mean 0.004
_refine_ls_structure_factor_coef Fsqd
_refine_ls_weighting_details 'w=1/[\s^2^(Fo^2^)+(0.0674P)^2^+10.1665P] where P=(Fo^2^+2Fc^2^)/3'
_refine_ls_weighting_scheme calc
_refine_ls_wR_factor_gt 0.1435
_refine_ls_wR_factor_ref 0.1747
_reflns_number_gt 3554
_reflns_number_total 6795
_reflns_threshold_expression >2sigma(I)
_cod_data_source_file b005228k.txt
_cod_data_source_block complex1
_cod_depositor_comments
;
The following automatic conversions were performed:
'_symmetry_cell_setting' value 'Monoclinic' changed to 'monoclinic'
according to '/home/saulius/struct/CIF-dictionaries/cif_core.dic'
dictionary named 'cif_core.dic' version 2.4.1 from 2010-06-29.

Automatic conversion script
Id: cif_fix_enum 1527 2010-12-29 10:47:43Z saulius 

The following automatic conversions were performed:

'_refine_ls_weighting_scheme' value 'calc
w=1/[\s^2^(Fo^2^)+(0.0674P)^2^+10.1665P] where P=(Fo^2^+2Fc^2^)/3'
was changed to 'calc'. New tag '_refine_ls_weighting_details' was
created. The value of the new tag was set to
'w=1/[\s^2^(Fo^2^)+(0.0674P)^2^+10.1665P] where P=(Fo^2^+2Fc^2^)/3'.

Automatic conversion script
Id: cif_fix_values 3143 2015-03-26 13:38:13Z robertas 
;
_cod_original_cell_volume 4326.1(18)
_cod_original_sg_symbol_H-M 'P 2(1)/c'
_cod_database_code 7010037

loop_
_symmetry_equiv_pos_as_xyz
'x, y, z'
'-x, y+1/2, -z+1/2'
'-x, -y, -z'
'x, -y-1/2, z-1/2'

loop_
_atom_site_label
_atom_site_type_symbol
_atom_site_fract_x
_atom_site_fract_y
_atom_site_fract_z
_atom_site_U_iso_or_equiv
_atom_site_adp_type
_atom_site_occupancy
_atom_site_calc_flag
_atom_site_refinement_flags
_atom_site_disorder_assembly
_atom_site_disorder_group
Ag1 Ag 0.70393(4) 0.80617(5) 0.06164(3) 0.0778(2) Uani 1 d . . .
Ag2 Ag 1.16351(4) 0.74877(5) 0.03797(3) 0.0851(2) Uani 1 d . . .
N1 N 0.5578(5) 0.7263(5) 0.0040(4) 0.104(3) Uani 1 d . . .
N2 N 0.6567(4) 0.8552(4) -0.0526(3) 0.0724(19) Uani 1 d . . .
H2C H 0.6536 0.9142 -0.0396 0.120 Uiso 1 d R . .
N3 N 1.0948(4) 0.8476(4) 0.0949(3) 0.0721(18) Uani 1 d . . .
N4 N 1.2536(4) 0.7309(4) 0.1592(3) 0.081(2) Uani 1 d . . .
H4N H 1.2955 0.7826 0.1600 0.120 Uiso 1 d R . .
O1 O 0.5702(6) 0.6286(6) 0.1323(6) 0.221(4) Uani 1 d . . .
H1C H 0.5127 0.6345 0.1120 0.080 Uiso 1 d R . .
O2 O 1.3870(7) 0.6633(8) 0.1041(5) 0.229(5) Uani 1 d . . .
H2 H 1.4478 0.6855 0.1249 0.120 Uiso 1 d R . .
C1 C 0.6067(9) 0.5893(9) 0.0844(7) 0.170(5) Uani 1 d . . .
H1A H 0.6059 0.5230 0.0872 0.120 Uiso 1 d R . .
H1B H 0.6688 0.6101 0.0967 0.120 Uiso 1 d R . .
C2 C 0.5491(9) 0.6274(9) 0.0122(7) 0.177(6) Uani 1 d . . .
H2A H 0.5664 0.5962 -0.0227 0.120 Uiso 1 d R . .
H2B H 0.4865 0.6121 0.0042 0.120 Uiso 1 d R . .
C3 C 0.5289(6) 0.7504(7) -0.0689(5) 0.115(4) Uani 1 d . . .
H3A H 0.4639 0.7434 -0.0908 0.120 Uiso 1 d R . .
H3B H 0.5577 0.7098 -0.0919 0.120 Uiso 1 d R . .
C4 C 0.5566(5) 0.8464(7) -0.0773(4) 0.100(3) Uani 1 d . . .
H4A H 0.5318 0.8645 -0.1256 0.120 Uiso 1 d R . .
H4B H 0.5315 0.8865 -0.0513 0.120 Uiso 1 d R . .
C5 C 0.6979(6) 0.8805(5) -0.0940(4) 0.077(2) Uani 1 d . . .
H5A H 0.6598 0.8965 -0.1409 0.120 Uiso 1 d R . .
C6 C 0.7955(5) 0.8854(5) -0.0764(4) 0.066(2) Uani 1 d . . .
C7 C 0.8257(6) 0.8876(6) -0.1329(4) 0.081(3) Uani 1 d . . .
H7A H 0.7824 0.8900 -0.1800 0.120 Uiso 1 d R . .
C8 C 0.9175(6) 0.8856(6) -0.1202(4) 0.092(3) Uani 1 d . . .
H8A H 0.9382 0.8878 -0.1590 0.120 Uiso 1 d R . .
C9 C 0.9805(5) 0.8815(5) -0.0537(4) 0.076(2) Uani 1 d . . .
H9A H 1.0444 0.8770 -0.0465 0.120 Uiso 1 d R . .
C10 C 0.9518(5) 0.8831(4) 0.0036(4) 0.063(2) Uani 1 d . . .
C11 C 0.8580(5) 0.8861(5) -0.0090(3) 0.061(2) Uani 1 d . . .
H11A H 0.8365 0.8893 0.0294 0.120 Uiso 1 d R . .
C12 C 1.0152(5) 0.8818(5) 0.0748(4) 0.064(2) Uani 1 d . . .
H12A H 0.9956 0.9093 0.1098 0.120 Uiso 1 d R . .
C13 C 1.1508(6) 0.8560(7) 0.1676(4) 0.097(3) Uani 1 d . . .
H13A H 1.1150 0.8787 0.1938 0.120 Uiso 1 d R . .
H13B H 1.1985 0.8999 0.1718 0.120 Uiso 1 d R . .
C14 C 1.1935(6) 0.7652(7) 0.1969(4) 0.105(4) Uani 1 d . . .
H14A H 1.2294 0.7709 0.2458 0.120 Uiso 1 d R . .
H14B H 1.1457 0.7211 0.1919 0.120 Uiso 1 d R . .
C15 C 1.3021(7) 0.6415(7) 0.1811(5) 0.127(4) Uani 1 d . . .
H15A H 1.2569 0.5956 0.1790 0.120 Uiso 1 d R . .
H15B H 1.3410 0.6476 0.2292 0.120 Uiso 1 d R . .
C16 C 1.3676(12) 0.6201(11) 0.1578(11) 0.222(10) Uani 1 d . . .
H16A H 1.4175 0.5865 0.1905 0.120 Uiso 1 d R . .
H16B H 1.3306 0.5753 0.1254 0.120 Uiso 1 d R . .
N5 N 1.2536(4) 0.7531(4) -0.0335(3) 0.0734(18) Uani 1 d . . .
H5B H 1.3062 0.7244 -0.0088 0.120 Uiso 1 d R . .
N6 N 1.1053(5) 0.6267(4) -0.0430(3) 0.0815(19) Uani 1 d . . .
N7 N 0.8425(4) 0.7230(4) 0.1283(3) 0.076(2) Uani 1 d . . .
N8 N 0.7360(4) 0.8498(4) 0.1767(3) 0.0674(17) Uani 1 d . . .
H8B H 0.7744 0.8983 0.1849 0.120 Uiso 1 d R . .
O3 O 1.4120(4) 0.8546(6) 0.0509(3) 0.147(3) Uani 1 d . . .
H3C H 1.4565 0.8915 0.0566 0.080 Uiso 1 d R . .
O4 O 0.5768(4) 0.9524(4) 0.0829(3) 0.105(2) Uani 1 d . . .
H4C H 0.5270 0.9227 0.0730 0.080 Uiso 1 d R . .
C17 C 1.3280(6) 0.9005(7) 0.0083(5) 0.109(3) Uani 1 d . . .
H17A H 1.3408 0.9600 -0.0069 0.120 Uiso 1 d R . .
H17B H 1.2891 0.9090 0.0349 0.120 Uiso 1 d R . .
C18 C 1.2802(6) 0.8414(6) -0.0531(4) 0.090(3) Uani 1 d . . .
H18A H 1.2263 0.8718 -0.0839 0.120 Uiso 1 d R . .
H18B H 1.3208 0.8319 -0.0783 0.120 Uiso 1 d R . .
C19 C 1.2095(6) 0.6938(6) -0.0943(4) 0.092(3) Uani 1 d . . .
H19A H 1.2513 0.6805 -0.1179 0.120 Uiso 1 d R . .
H19B H 1.1582 0.7266 -0.1263 0.120 Uiso 1 d R . .
C20 C 1.1741(6) 0.6075(6) -0.0752(5) 0.100(3) Uani 1 d . . .
H20A H 1.1493 0.5676 -0.1150 0.120 Uiso 1 d R . .
H20B H 1.2245 0.5763 -0.0411 0.120 Uiso 1 d R . .
C21 C 1.0264(6) 0.5933(5) -0.0728(4) 0.078(2) Uani 1 d . . .
H21A H 1.0161 0.5576 -0.1145 0.120 Uiso 1 d R . .
C22 C 0.9486(5) 0.6058(5) -0.0496(4) 0.066(2) Uani 1 d . . .
C23 C 0.8593(5) 0.5921(5) -0.0959(4) 0.076(2) Uani 1 d . . .
H23A H 0.8499 0.5713 -0.1426 0.120 Uiso 1 d R . .
C24 C 0.7850(6) 0.6077(6) -0.0765(4) 0.084(3) Uani 1 d . . .
H24A H 0.7240 0.5978 -0.1090 0.120 Uiso 1 d R . .
C25 C 0.7996(5) 0.6371(5) -0.0100(4) 0.075(2) Uani 1 d . . .
H25A H 0.7480 0.6499 0.0035 0.120 Uiso 1 d R . .
C26 C 0.8864(5) 0.6499(5) 0.0392(4) 0.063(2) Uani 1 d . . .
C27 C 0.9602(5) 0.6338(5) 0.0198(3) 0.062(2) Uani 1 d . . .
H27A H 1.0208 0.6425 0.0533 0.120 Uiso 1 d R . .
C28 C 0.9023(5) 0.6834(5) 0.1106(4) 0.067(2) Uani 1 d . . .
H28A H 0.9615 0.6739 0.1458 0.120 Uiso 1 d R . .
C29 C 0.8702(6) 0.7517(7) 0.2018(4) 0.099(3) Uani 1 d . . .
H29A H 0.9070 0.8066 0.2089 0.120 Uiso 1 d R . .
H29B H 0.9059 0.7041 0.2320 0.120 Uiso 1 d R . .
C30 C 0.7869(6) 0.7736(6) 0.2198(4) 0.086(3) Uani 1 d . . .
H30A H 0.7484 0.7199 0.2101 0.120 Uiso 1 d R . .
H30B H 0.8036 0.7886 0.2684 0.120 Uiso 1 d R . .
C31 C 0.6584(5) 0.8796(6) 0.1947(4) 0.088(3) Uani 1 d . . .
H31A H 0.6768 0.8896 0.2442 0.120 Uiso 1 d R . .
H31B H 0.6137 0.8310 0.1820 0.120 Uiso 1 d R . .
C32 C 0.6137(6) 0.9641(7) 0.1560(4) 0.101(3) Uani 1 d . . .
H32A H 0.5676 0.9866 0.1728 0.120 Uiso 1 d R . .
H32B H 0.6603 1.0106 0.1651 0.120 Uiso 1 d R . .
Cl1 Cl 1.07433(13) 0.53708(14) 0.27669(9) 0.0707(6) Uani 1 d . . .
O5 O 1.1278(4) 0.5160(5) 0.2362(3) 0.129(2) Uani 1 d . . .
O6 O 1.1141(4) 0.4971(5) 0.3440(3) 0.108(2) Uani 1 d . . .
O7 O 1.0709(4) 0.6347(4) 0.2843(3) 0.107(2) Uani 1 d . . .
O8 O 0.9843(4) 0.5052(5) 0.2437(3) 0.129(3) Uani 1 d . . .
Cl2 Cl 1.4288(2) 0.9265(2) 0.26046(14) 0.1346(11) Uani 1 d . . .
O9 O 1.3951(7) 0.8976(8) 0.1912(5) 0.214(2) Uani 1 d . . .
O10 O 1.5212(7) 0.9157(8) 0.3031(5) 0.214(2) Uani 1 d . . .
O11 O 1.4242(7) 1.0239(9) 0.2540(5) 0.214(2) Uani 1 d . . .
O12 O 1.3780(7) 0.8923(8) 0.2971(5) 0.214(2) Uani 1 d . . .

loop_
_atom_site_aniso_label
_atom_site_aniso_U_11
_atom_site_aniso_U_22
_atom_site_aniso_U_33
_atom_site_aniso_U_23
_atom_site_aniso_U_13
_atom_site_aniso_U_12
Ag1 0.0818(4) 0.0927(5) 0.0606(3) 0.0013(3) 0.0275(3) -0.0043(4)
Ag2 0.0899(4) 0.0945(5) 0.0859(4) -0.0140(4) 0.0497(3) -0.0001(4)
N1 0.102(5) 0.110(6) 0.107(5) -0.029(4) 0.046(4) -0.037(5)
N2 0.066(4) 0.076(4) 0.069(4) -0.010(3) 0.016(3) 0.007(3)
N3 0.072(4) 0.077(4) 0.070(4) -0.008(3) 0.028(3) 0.004(4)
N4 0.072(4) 0.068(4) 0.099(5) 0.017(4) 0.027(4) -0.005(3)
O1 0.181(7) 0.178(9) 0.364(12) 0.005(8) 0.172(7) 0.000(7)
O2 0.220(9) 0.284(12) 0.165(8) 0.030(8) 0.045(7) 0.144(9)
C1 0.181(12) 0.097(9) 0.233(15) -0.031(10) 0.136(11) -0.028(10)
C2 0.220(12) 0.158(12) 0.175(11) -0.030(9) 0.096(10) -0.097(10)
C3 0.074(5) 0.132(8) 0.135(8) -0.055(7) 0.032(6) -0.015(6)
C4 0.076(6) 0.135(8) 0.076(5) -0.015(6) 0.011(5) 0.028(6)
C5 0.099(6) 0.084(6) 0.047(4) 0.018(4) 0.026(4) 0.018(5)
C6 0.080(5) 0.061(5) 0.070(4) 0.014(4) 0.041(4) 0.010(4)
C7 0.110(6) 0.082(6) 0.055(4) 0.002(4) 0.032(4) -0.011(5)
C8 0.125(6) 0.104(7) 0.069(5) 0.004(5) 0.062(4) -0.009(6)
C9 0.100(5) 0.066(5) 0.081(5) -0.005(4) 0.057(4) -0.011(4)
C10 0.082(5) 0.040(4) 0.073(4) -0.002(3) 0.037(4) -0.006(4)
C11 0.081(5) 0.056(5) 0.051(4) 0.005(3) 0.029(4) 0.006(4)
C12 0.077(5) 0.051(5) 0.073(4) -0.013(4) 0.038(4) -0.005(4)
C13 0.075(5) 0.129(8) 0.084(6) -0.021(6) 0.025(5) 0.019(6)
C14 0.075(5) 0.174(10) 0.069(5) -0.001(6) 0.028(4) -0.024(6)
C15 0.112(8) 0.107(8) 0.125(8) 0.035(7) -0.003(7) -0.004(7)
C16 0.248(18) 0.148(14) 0.27(3) 0.122(16) 0.188(19) 0.116(14)
N5 0.078(4) 0.075(4) 0.083(4) 0.006(3) 0.049(3) -0.004(4)
N6 0.108(4) 0.071(4) 0.086(4) -0.022(3) 0.061(3) -0.011(4)
N7 0.090(4) 0.089(5) 0.053(3) 0.009(3) 0.029(3) 0.026(4)
N8 0.065(3) 0.077(4) 0.065(3) -0.002(3) 0.028(3) -0.005(3)
O3 0.091(4) 0.218(8) 0.128(5) -0.004(5) 0.033(4) -0.063(5)
O4 0.077(3) 0.136(5) 0.103(4) -0.010(4) 0.035(3) -0.001(4)
C17 0.108(7) 0.098(7) 0.136(8) 0.002(6) 0.063(6) -0.019(6)
C18 0.093(6) 0.091(6) 0.088(6) 0.013(5) 0.033(5) -0.016(5)
C19 0.120(6) 0.084(6) 0.096(5) -0.008(5) 0.070(5) -0.013(6)
C20 0.123(6) 0.075(6) 0.134(7) -0.020(5) 0.082(5) -0.003(5)
C21 0.118(6) 0.055(5) 0.079(5) -0.010(4) 0.058(4) -0.004(5)
C22 0.094(5) 0.040(4) 0.073(4) -0.010(3) 0.041(4) -0.007(4)
C23 0.093(6) 0.074(5) 0.066(4) -0.019(4) 0.032(4) -0.013(5)
C24 0.082(5) 0.096(6) 0.076(5) -0.018(5) 0.027(5) -0.007(5)
C25 0.071(5) 0.069(5) 0.086(5) -0.002(4) 0.030(4) -0.005(4)
C26 0.084(5) 0.044(4) 0.074(4) 0.007(3) 0.044(4) 0.002(4)
C27 0.084(5) 0.044(4) 0.065(4) 0.004(3) 0.033(4) -0.007(4)
C28 0.090(5) 0.056(5) 0.059(4) 0.009(4) 0.031(4) 0.002(4)
C29 0.111(6) 0.126(7) 0.059(5) 0.009(5) 0.028(4) 0.051(6)
C30 0.120(6) 0.091(6) 0.054(4) 0.002(4) 0.040(4) 0.017(5)
C31 0.084(5) 0.115(7) 0.078(5) -0.007(5) 0.043(4) 0.005(5)
C32 0.100(6) 0.124(8) 0.077(5) -0.019(5) 0.031(5) 0.024(6)
Cl1 0.0727(11) 0.0820(14) 0.0645(10) -0.0042(10) 0.0332(9) 0.0038(11)
O5 0.155(5) 0.145(6) 0.127(4) -0.008(4) 0.101(4) 0.020(5)
O6 0.114(4) 0.126(5) 0.080(4) 0.018(4) 0.030(3) -0.003(4)
O7 0.125(5) 0.071(4) 0.124(5) -0.006(3) 0.044(4) 0.005(4)
O8 0.099(5) 0.160(6) 0.114(5) -0.028(5) 0.021(4) -0.039(5)
Cl2 0.144(2) 0.148(2) 0.0893(17) 0.0146(17) 0.0142(17) -0.057(2)
O9 0.215(5) 0.264(6) 0.128(3) 0.020(4) 0.020(3) -0.073(4)
O10 0.215(5) 0.264(6) 0.128(3) 0.020(4) 0.020(3) -0.073(4)
O11 0.215(5) 0.264(6) 0.128(3) 0.020(4) 0.020(3) -0.073(4)
O12 0.215(5) 0.264(6) 0.128(3) 0.020(4) 0.020(3) -0.073(4)

loop_
_atom_type_symbol
_atom_type_description
_atom_type_scat_dispersion_real
_atom_type_scat_dispersion_imag
_atom_type_scat_source
C C 0.0033 0.0016 'International Tables Vol C Tables 4.2.6.8 and 6.1.1.4'
H H 0.0000 0.0000 'International Tables Vol C Tables 4.2.6.8 and 6.1.1.4'
N N 0.0061 0.0033 'International Tables Vol C Tables 4.2.6.8 and 6.1.1.4'
O O 0.0106 0.0060 'International Tables Vol C Tables 4.2.6.8 and 6.1.1.4'
Cl Cl 0.1484 0.1585 'International Tables Vol C Tables 4.2.6.8 and 6.1.1.4'
Ag Ag -0.8971 1.1015 'International Tables Vol C Tables 4.2.6.8 and 6.1.1.4'

loop_
_geom_angle_atom_site_label_1
_geom_angle_atom_site_label_2
_geom_angle_atom_site_label_3
_geom_angle
_geom_angle_site_symmetry_1
_geom_angle_site_symmetry_3
_geom_angle_publ_flag
N2 Ag1 N8 145.7(2) . . ?
N2 Ag1 N7 128.5(2) . . ?
N8 Ag1 N7 74.7(2) . . ?
N2 Ag1 N1 75.5(2) . . ?
N8 Ag1 N1 116.4(2) . . ?
N7 Ag1 N1 122.0(2) . . ?
N3 Ag2 N5 140.7(2) . . ?
N3 Ag2 N6 132.4(2) . . ?
N5 Ag2 N6 75.7(2) . . ?
N3 Ag2 N4 75.8(2) . . ?
N5 Ag2 N4 112.5(2) . . ?
N6 Ag2 N4 125.7(2) . . ?
C2 N1 C3 110.5(8) . . ?
C2 N1 Ag1 121.1(7) . . ?
C3 N1 Ag1 106.2(6) . . ?
C5 N2 C4 121.3(6) . . ?
C5 N2 Ag1 134.6(5) . . ?
C4 N2 Ag1 103.9(5) . . ?
C12 N3 C13 118.1(7) . . ?
C12 N3 Ag2 130.7(5) . . ?
C13 N3 Ag2 110.4(5) . . ?
C15 N4 C14 118.7(8) . . ?
C15 N4 Ag2 117.1(5) . . ?
C14 N4 Ag2 104.6(4) . . ?
O1 C1 C2 106.2(11) . . ?
N1 C2 C1 114.7(10) . . ?
N1 C3 C4 110.5(8) . . ?
N2 C4 C3 111.1(7) . . ?
N2 C5 C6 125.7(6) . . ?
C11 C6 C7 120.0(7) . . ?
C11 C6 C5 124.2(7) . . ?
C7 C6 C5 115.8(7) . . ?
C8 C7 C6 119.0(7) . . ?
C7 C8 C9 121.8(8) . . ?
C8 C9 C10 120.0(8) . . ?
C9 C10 C11 118.4(7) . . ?
C9 C10 C12 122.5(7) . . ?
C11 C10 C12 119.1(7) . . ?
C6 C11 C10 120.5(7) . . ?
N3 C12 C10 125.3(7) . . ?
N3 C13 C14 111.2(7) . . ?
C13 C14 N4 110.9(7) . . ?
C16 C15 N4 118.5(11) . . ?
C15 C16 O2 126.9(13) . . ?
C18 N5 C19 112.0(6) . . ?
C18 N5 Ag2 119.3(5) . . ?
C19 N5 Ag2 107.8(5) . . ?
C21 N6 C20 117.1(7) . . ?
C21 N6 Ag2 133.6(6) . . ?
C20 N6 Ag2 107.1(5) . . ?
C28 N7 C29 116.5(6) . . ?
C28 N7 Ag1 132.2(5) . . ?
C29 N7 Ag1 108.3(5) . . ?
C31 N8 C30 113.3(6) . . ?
C31 N8 Ag1 116.2(4) . . ?
C30 N8 Ag1 106.5(4) . . ?
O3 C17 C18 108.8(8) . . ?
N5 C18 C17 112.4(7) . . ?
N5 C19 C20 112.1(7) . . ?
C19 C20 N6 111.2(7) . . ?
N6 C21 C22 125.3(7) . . ?
C23 C22 C27 117.4(7) . . ?
C23 C22 C21 120.5(7) . . ?
C27 C22 C21 122.1(7) . . ?
C24 C23 C22 121.7(7) . . ?
C25 C24 C23 118.8(7) . . ?
C24 C25 C26 122.6(8) . . ?
C27 C26 C25 118.4(7) . . ?
C27 C26 C28 118.9(7) . . ?
C25 C26 C28 122.7(7) . . ?
C26 C27 C22 121.1(7) . . ?
N7 C28 C26 123.8(7) . . ?
N7 C29 C30 110.1(6) . . ?
N8 C30 C29 110.1(7) . . ?
N8 C31 C32 112.6(7) . . ?
O4 C32 C31 113.9(7) . . ?
O8 Cl1 O5 110.6(4) . . ?
O8 Cl1 O6 110.6(4) . . ?
O5 Cl1 O6 109.7(4) . . ?
O8 Cl1 O7 107.9(4) . . ?
O5 Cl1 O7 109.4(4) . . ?
O6 Cl1 O7 108.6(4) . . ?
O12 Cl2 O9 111.6(6) . . ?
O12 Cl2 O10 106.9(6) . . ?
O9 Cl2 O10 122.2(7) . . ?
O12 Cl2 O11 113.1(8) . . ?
O9 Cl2 O11 102.5(6) . . ?
O10 Cl2 O11 100.1(6) . . ?

loop_
_geom_bond_atom_site_label_1
_geom_bond_atom_site_label_2
_geom_bond_distance
_geom_bond_site_symmetry_2
_geom_bond_publ_flag
Ag1 N2 2.298(6) . ?
Ag1 N8 2.313(5) . ?
Ag1 N7 2.430(6) . ?
Ag1 N1 2.456(7) . ?
Ag2 N3 2.335(6) . ?
Ag2 N5 2.366(6) . ?
Ag2 N6 2.369(6) . ?
Ag2 N4 2.391(6) . ?
N1 C2 1.452(13) . ?
N1 C3 1.439(12) . ?
N2 C5 1.288(9) . ?
N2 C4 1.471(9) . ?
N3 C12 1.265(8) . ?
N3 C13 1.438(9) . ?
N4 C15 1.485(11) . ?
N4 C14 1.498(11) . ?
O1 C1 1.417(14) . ?
O2 C16 1.389(18) . ?
C1 C2 1.533(17) . ?
C3 C4 1.482(13) . ?
C5 C6 1.441(10) . ?
C6 C11 1.378(9) . ?
C6 C7 1.397(10) . ?
C7 C8 1.365(11) . ?
C8 C9 1.368(10) . ?
C9 C10 1.397(10) . ?
C10 C11 1.398(10) . ?
C10 C12 1.441(9) . ?
C13 C14 1.498(12) . ?
C15 C16 1.313(17) . ?
N5 C18 1.444(10) . ?
N5 C19 1.466(9) . ?
N6 C21 1.262(9) . ?
N6 C20 1.474(10) . ?
N7 C28 1.255(9) . ?
N7 C29 1.469(9) . ?
N8 C31 1.455(9) . ?
N8 C30 1.458(9) . ?
O3 C17 1.453(11) . ?
O4 C32 1.408(9) . ?
C17 C18 1.483(12) . ?
C19 C20 1.475(11) . ?
C21 C22 1.468(11) . ?
C22 C23 1.395(10) . ?
C22 C27 1.424(9) . ?
C23 C24 1.375(11) . ?
C24 C25 1.365(10) . ?
C25 C26 1.386(9) . ?
C26 C27 1.369(10) . ?
C26 C28 1.474(10) . ?
C29 C30 1.508(12) . ?
C31 C32 1.488(12) . ?
Cl1 O8 1.405(6) . ?
Cl1 O5 1.405(6) . ?
Cl1 O6 1.417(6) . ?
Cl1 O7 1.423(6) . ?
Cl2 O12 1.365(11) . ?
Cl2 O9 1.389(9) . ?
Cl2 O10 1.406(10) . ?
Cl2 O11 1.413(12) . ?
